data_7025694
loop_
_publ_author_name
'Das, Uttam K.'
'Bobak, Julia'
'Fowler, Candace'
'Hann, Sarah E.'
'Petten, Chad F.'
'Dawe, Louise N.'
'Decken, Andreas'
'Kerton, Francesca M.'
'Kozak, Christopher M.'

_publ_section_title
;
 Synthesis and structure of mono-, bi- and trimetallic
 amine-bis(phenolate) cobalt(II) complexes.
;
_journal_issue 23
_journal_name_full 'Dalton transactions (Cambridge, England : 2003)'
_journal_page_first 5462
_journal_page_last 5477
_journal_paper_doi 10.1039/c002843f
_journal_volume 39
_journal_year 2010
_chemical_formula_moiety '[(C34 H54 N2 O2) (H2 O) Co][(C34 H54 N2 O2) (C H4 O) Co](C H4 O)3'
_chemical_formula_sum 'C72 H126 Co2 N4 O9'
_chemical_formula_weight 1309.68
_chemical_name_systematic
;
?
;
_space_group_IT_number 2
_symmetry_cell_setting triclinic
_symmetry_Int_Tables_number 2
_symmetry_space_group_name_Hall '-P 1'
_symmetry_space_group_name_H-M 'P -1'
_atom_sites_solution_hydrogens geom
_atom_sites_solution_primary direct
_atom_sites_solution_secondary difmap
_audit_creation_method SHELXL-97
_cell_angle_alpha 96.005(9)
_cell_angle_beta 102.272(6)
_cell_angle_gamma 95.489(11)
_cell_formula_units_Z 2
_cell_length_a 12.764(6)
_cell_length_b 13.592(6)
_cell_length_c 22.443(10)
_cell_measurement_reflns_used 14505
_cell_measurement_temperature 123(2)
_cell_measurement_theta_max 30.9599
_cell_measurement_theta_min 2.0678
_cell_volume 3756(3)
_computing_cell_refinement 'CrystalClear (Rigaku/MSC Inc., 2005)'
_computing_data_collection 'CrystalClear (Rigaku/MSC Inc., 2005)'
_computing_data_reduction 'CrystalClear (Rigaku/MSC Inc., 2005)'
_computing_molecular_graphics 'CrystalStructure3.7.0(Rigaku/MSC Inc.,2005)'
_computing_publication_material 'CrystalStructure3.7.0(Rigaku/MSC Inc.,2005)'
_computing_structure_refinement 'SHELXL-97 (Sheldrick, 1997)'
_computing_structure_solution 'SHELXS-97 (Sheldrick, 1990)'
_diffrn_ambient_temperature 123(2)
_diffrn_detector_area_resol_mean 14.63
_diffrn_measured_fraction_theta_full 0.953
_diffrn_measured_fraction_theta_max 0.953
_diffrn_measurement_device_type 'Rigaku Saturn'
_diffrn_measurement_method \w
_diffrn_radiation_monochromator 'Rigaku SHINE'
_diffrn_radiation_source 'fine-focus sealed tube'
_diffrn_radiation_type MoK\a
_diffrn_radiation_wavelength 0.71075
_diffrn_reflns_av_R_equivalents 0.0500
_diffrn_reflns_av_sigmaI/netI 0.0769
_diffrn_reflns_limit_h_max 15
_diffrn_reflns_limit_h_min -16
_diffrn_reflns_limit_k_max 15
_diffrn_reflns_limit_k_min -17
_diffrn_reflns_limit_l_max 28
_diffrn_reflns_limit_l_min -28
_diffrn_reflns_number 33698
_diffrn_reflns_theta_full 26.50
_diffrn_reflns_theta_max 26.50
_diffrn_reflns_theta_min 2.56
_exptl_absorpt_coefficient_mu 0.495
_exptl_absorpt_correction_T_max 0.9716
_exptl_absorpt_correction_T_min 0.9430
_exptl_absorpt_correction_type numerical
_exptl_absorpt_process_details '(T. Higashi, 2000)'
_exptl_crystal_colour Pink
_exptl_crystal_density_diffrn 1.158
_exptl_crystal_density_method 'not measured'
_exptl_crystal_description Irregular
_exptl_crystal_F_000 1424
_exptl_crystal_size_max 0.15
_exptl_crystal_size_mid 0.13
_exptl_crystal_size_min 0.09
_refine_diff_density_max 1.498
_refine_diff_density_min -0.799
_refine_diff_density_rms 0.104
_refine_ls_extinction_method none
_refine_ls_goodness_of_fit_ref 1.082
_refine_ls_hydrogen_treatment constr
_refine_ls_matrix_type full
_refine_ls_number_parameters 785
_refine_ls_number_reflns 14811
_refine_ls_number_restraints 0
_refine_ls_restrained_S_all 1.082
_refine_ls_R_factor_all 0.1191
_refine_ls_R_factor_gt 0.1031
_refine_ls_shift/su_max 0.001
_refine_ls_shift/su_mean 0.000
_refine_ls_structure_factor_coef Fsqd
_refine_ls_weighting_details 'calc w=1/[\s^2^(Fo^2^)+(0.1601P)^2^+6.0386P] where P=(Fo^2^+2Fc^2^)/3'
_refine_ls_weighting_scheme calc
_refine_ls_wR_factor_gt 0.2781
_refine_ls_wR_factor_ref 0.3009
_reflns_number_gt 11848
_reflns_number_total 14811
_reflns_threshold_expression >2sigma(I)
_cod_data_source_file c002843f.txt
_cod_data_source_block 1CH3OH/H2O
_cod_depositor_comments
;
The following automatic conversions were performed:

'_exptl_absorpt_correction_type' value 'Numerical' changed to
'numerical' according to
/home/saulius/struct/CIF-dictionaries/cif_core.dic dictionary named
'cif_core.dic' version 2.4.2 from 2011-04-26.

Automatic conversion script
Id: cif_fix_values 1891 2012-01-12 08:04:46Z andrius 
;
_cod_database_code 7025694

loop_
_symmetry_equiv_pos_as_xyz
'x, y, z'
'-x, -y, -z'

loop_
_atom_site_label
_atom_site_type_symbol
_atom_site_fract_x
_atom_site_fract_y
_atom_site_fract_z
_atom_site_U_iso_or_equiv
_atom_site_adp_type
_atom_site_occupancy
_atom_site_symmetry_multiplicity
_atom_site_calc_flag
_atom_site_refinement_flags
Co1 Co 0.05608(5) 0.65190(5) 0.63011(3) 0.03342(19) Uani 1 1 d .
Co2 Co 0.63710(5) 0.88115(5) 0.81896(3) 0.03329(19) Uani 1 1 d .
O1 O 0.1017(2) 0.5242(2) 0.65322(14) 0.0328(7) Uani 1 1 d .
O2 O 0.1481(3) 0.7765(2) 0.63924(15) 0.0365(7) Uani 1 1 d .
O3 O 0.6941(3) 0.8949(2) 0.74692(15) 0.0369(7) Uani 1 1 d .
O4 O 0.7118(3) 0.8184(2) 0.88806(14) 0.0356(7) Uani 1 1 d .
O5 O 0.1081(3) 0.6274(3) 0.54466(15) 0.0432(8) Uani 1 1 d .
H121 H 0.0619 0.6135 0.5016 0.052 Uiso 1 1 d .
H122 H 0.1821 0.6711 0.5408 0.052 Uiso 1 1 d .
O6 O 0.7149(3) 1.0258(3) 0.86513(16) 0.0424(8) Uani 1 1 d .
O7 O 0.6155(3) 0.8596(3) 0.97814(17) 0.0480(9) Uani 1 1 d .
O8 O 0.2782(3) 0.9556(3) 1.01356(18) 0.0534(10) Uani 1 1 d .
O9 O -0.0230(4) 0.3820(3) 0.57519(18) 0.0599(11) Uani 1 1 d .
N1 N 0.0124(3) 0.6872(3) 0.71592(18) 0.0332(8) Uani 1 1 d .
N2 N -0.1102(3) 0.6613(3) 0.59272(19) 0.0409(9) Uani 1 1 d .
N3 N 0.5398(3) 0.7433(3) 0.77790(18) 0.0351(8) Uani 1 1 d .
N4 N 0.4832(3) 0.9317(3) 0.81476(19) 0.0405(9) Uani 1 1 d .
C1 C 0.1515(3) 0.5147(3) 0.7113(2) 0.0300(9) Uani 1 1 d .
C2 C 0.2486(4) 0.4713(3) 0.7252(2) 0.0333(9) Uani 1 1 d .
C3 C 0.3045(4) 0.4319(3) 0.6746(2) 0.0344(10) Uani 1 1 d .
C4 C 0.3199(4) 0.5117(4) 0.6324(2) 0.0374(10) Uani 1 1 d .
H1 H 0.3896 0.5525 0.6488 0.045 Uiso 1 1 calc R
H2 H 0.2617 0.5541 0.6304 0.045 Uiso 1 1 calc R
H3 H 0.3181 0.4792 0.5910 0.045 Uiso 1 1 calc R
C5 C 0.2364(5) 0.3388(4) 0.6369(3) 0.0470(12) Uani 1 1 d .
H4 H 0.1847 0.3581 0.6024 0.056 Uiso 1 1 calc R
H5 H 0.1971 0.3037 0.6630 0.056 Uiso 1 1 calc R
H6 H 0.2835 0.2949 0.6211 0.056 Uiso 1 1 calc R
C6 C 0.4163(4) 0.4025(4) 0.7009(2) 0.0453(12) Uani 1 1 d .
H7 H 0.4094 0.3320 0.7070 0.054 Uiso 1 1 calc R
H8 H 0.4481 0.4434 0.7403 0.054 Uiso 1 1 calc R
H9 H 0.4630 0.4131 0.6721 0.054 Uiso 1 1 calc R
C7 C 0.2945(4) 0.4674(3) 0.7869(2) 0.0352(10) Uani 1 1 d .
H10 H 0.3603 0.4391 0.7964 0.042 Uiso 1 1 calc R
C8 C 0.2504(4) 0.5021(3) 0.8355(2) 0.0336(9) Uani 1 1 d .
C9 C 0.3047(4) 0.5001(4) 0.9031(2) 0.0396(11) Uani 1 1 d .
C10 C 0.4097(4) 0.4537(4) 0.9118(2) 0.0426(11) Uani 1 1 d .
H11 H 0.4702 0.5057 0.9151 0.051 Uiso 1 1 calc R
H12 H 0.4068 0.4039 0.8764 0.051 Uiso 1 1 calc R
H13 H 0.4199 0.4216 0.9494 0.051 Uiso 1 1 calc R
C11 C 0.2270(4) 0.4420(4) 0.9343(2) 0.0461(12) Uani 1 1 d .
H14 H 0.2380 0.3715 0.9305 0.055 Uiso 1 1 calc R
H15 H 0.1523 0.4487 0.9144 0.055 Uiso 1 1 calc R
H16 H 0.2410 0.4688 0.9779 0.055 Uiso 1 1 calc R
C12 C 0.3295(5) 0.6080(4) 0.9365(2) 0.0467(12) Uani 1 1 d .
H17 H 0.2677 0.6254 0.9531 0.056 Uiso 1 1 calc R
H18 H 0.3430 0.6540 0.9074 0.056 Uiso 1 1 calc R
H19 H 0.3936 0.6129 0.9702 0.056 Uiso 1 1 calc R
C13 C 0.1545(4) 0.5440(3) 0.8206(2) 0.0354(10) Uani 1 1 d .
H20 H 0.1221 0.5691 0.8526 0.042 Uiso 1 1 calc R
C14 C 0.1049(4) 0.5499(3) 0.7598(2) 0.0331(9) Uani 1 1 d .
C15 C 0.0014(4) 0.5962(4) 0.7457(2) 0.0356(10) Uani 1 1 d .
H21 H -0.0553 0.5470 0.7183 0.043 Uiso 1 1 calc R
H22 H -0.0223 0.6127 0.7844 0.043 Uiso 1 1 calc R
C16 C -0.0926(4) 0.7282(4) 0.7013(2) 0.0393(11) Uani 1 1 d .
H23 H -0.0804 0.7984 0.6937 0.047 Uiso 1 1 calc R
H24 H -0.1278 0.7265 0.7365 0.047 Uiso 1 1 calc R
C17 C -0.1650(4) 0.6668(4) 0.6446(3) 0.0450(12) Uani 1 1 d .
H25 H -0.1842 0.5986 0.6539 0.054 Uiso 1 1 calc R
H26 H -0.2327 0.6972 0.6329 0.054 Uiso 1 1 calc R
C18 C -0.1602(5) 0.5754(5) 0.5461(3) 0.0571(15) Uani 1 1 d .
H27 H -0.1904 0.5223 0.5661 0.069 Uiso 1 1 calc R
H28 H -0.1053 0.5506 0.5258 0.069 Uiso 1 1 calc R
H29 H -0.2179 0.5962 0.5155 0.069 Uiso 1 1 calc R
C19 C -0.1191(5) 0.7532(4) 0.5631(3) 0.0498(13) Uani 1 1 d .
H30 H -0.1156 0.7387 0.5199 0.060 Uiso 1 1 calc R
H31 H -0.0596 0.8041 0.5843 0.060 Uiso 1 1 calc R
H32 H -0.1881 0.7776 0.5654 0.060 Uiso 1 1 calc R
C20 C 0.0982(4) 0.7614(3) 0.7564(2) 0.0340(10) Uani 1 1 d .
H33 H 0.1670 0.7317 0.7634 0.041 Uiso 1 1 calc R
H34 H 0.0792 0.7750 0.7967 0.041 Uiso 1 1 calc R
C21 C 0.1163(4) 0.8599(3) 0.7314(2) 0.0324(9) Uani 1 1 d .
C22 C 0.1164(3) 0.9483(4) 0.7692(2) 0.0346(10) Uani 1 1 d .
H35 H 0.0982 0.9448 0.8079 0.042 Uiso 1 1 calc R
C23 C 0.1420(4) 1.0401(4) 0.7522(2) 0.0362(10) Uani 1 1 d .
C24 C 0.1496(4) 1.1396(4) 0.7936(2) 0.0405(11) Uani 1 1 d .
C25 C 0.1228(6) 1.1224(4) 0.8546(3) 0.0643(19) Uani 1 1 d .
H36 H 0.1889 1.1141 0.8842 0.077 Uiso 1 1 calc R
H37 H 0.0711 1.0622 0.8489 0.077 Uiso 1 1 calc R
H38 H 0.0910 1.1798 0.8703 0.077 Uiso 1 1 calc R
C26 C 0.2645(4) 1.1922(4) 0.8058(2) 0.0441(12) Uani 1 1 d .
H39 H 0.2700 1.2356 0.7741 0.053 Uiso 1 1 calc R
H40 H 0.3150 1.1424 0.8047 0.053 Uiso 1 1 calc R
H41 H 0.2823 1.2323 0.8463 0.053 Uiso 1 1 calc R
C27 C 0.0732(5) 1.2092(4) 0.7624(3) 0.0574(15) Uani 1 1 d .
H42 H 0.0027 1.1970 0.7728 0.069 Uiso 1 1 calc R
H43 H 0.0643 1.1962 0.7177 0.069 Uiso 1 1 calc R
H44 H 0.1037 1.2786 0.7767 0.069 Uiso 1 1 calc R
C28 C 0.1652(4) 1.0409(4) 0.6939(2) 0.0384(10) Uani 1 1 d .
H45 H 0.1801 1.1035 0.6803 0.046 Uiso 1 1 calc R
C29 C 0.1678(4) 0.9545(4) 0.6546(2) 0.0363(10) Uani 1 1 d .
C30 C 0.1982(5) 0.9633(4) 0.5926(2) 0.0443(12) Uani 1 1 d .
C31 C 0.2146(6) 1.0720(4) 0.5806(3) 0.0564(15) Uani 1 1 d .
H46 H 0.2901 1.0997 0.5978 0.068 Uiso 1 1 calc R
H47 H 0.1672 1.1107 0.6001 0.068 Uiso 1 1 calc R
H48 H 0.1972 1.0750 0.5362 0.068 Uiso 1 1 calc R
C32 C 0.1074(5) 0.9090(4) 0.5403(2) 0.0527(14) Uani 1 1 d .
H49 H 0.0563 0.9555 0.5261 0.063 Uiso 1 1 calc R
H50 H 0.0696 0.8537 0.5552 0.063 Uiso 1 1 calc R
H51 H 0.1380 0.8830 0.5062 0.063 Uiso 1 1 calc R
C33 C 0.3038(5) 0.9197(5) 0.5925(3) 0.0505(13) Uani 1 1 d .
H52 H 0.2882 0.8488 0.5763 0.061 Uiso 1 1 calc R
H53 H 0.3477 0.9274 0.6346 0.061 Uiso 1 1 calc R
H54 H 0.3434 0.9549 0.5666 0.061 Uiso 1 1 calc R
C34 C 0.1428(3) 0.8617(3) 0.6743(2) 0.0325(9) Uani 1 1 d .
C35 C 0.6495(4) 0.8558(4) 0.6897(2) 0.0333(9) Uani 1 1 d .
C36 C 0.6624(4) 0.9063(4) 0.6394(2) 0.0388(11) Uani 1 1 d .
C37 C 0.7336(5) 1.0063(4) 0.6502(2) 0.0459(12) Uani 1 1 d .
C38 C 0.8489(4) 0.9964(4) 0.6853(3) 0.0463(12) Uani 1 1 d .
H55 H 0.8535 1.0087 0.7296 0.056 Uiso 1 1 calc R
H56 H 0.9004 1.0450 0.6739 0.056 Uiso 1 1 calc R
H57 H 0.8662 0.9289 0.6747 0.056 Uiso 1 1 calc R
C39 C 0.6845(5) 1.0856(4) 0.6868(3) 0.0501(13) Uani 1 1 d .
H58 H 0.6362 1.1199 0.6581 0.060 Uiso 1 1 calc R
H59 H 0.7426 1.1341 0.7124 0.060 Uiso 1 1 calc R
H60 H 0.6436 1.0530 0.7132 0.060 Uiso 1 1 calc R
C40 C 0.7434(6) 1.0454(4) 0.5901(3) 0.0593(16) Uani 1 1 d .
H61 H 0.8049 1.0202 0.5764 0.071 Uiso 1 1 calc R
H62 H 0.7546 1.1184 0.5966 0.071 Uiso 1 1 calc R
H63 H 0.6770 1.0227 0.5587 0.071 Uiso 1 1 calc R
C41 C 0.6102(4) 0.8625(4) 0.5802(2) 0.0429(11) Uani 1 1 d .
H64 H 0.6187 0.8975 0.5467 0.051 Uiso 1 1 calc R
C42 C 0.5466(4) 0.7709(4) 0.5672(2) 0.0422(11) Uani 1 1 d .
C43 C 0.4889(4) 0.7242(4) 0.5015(2) 0.0466(12) Uani 1 1 d .
C44 C 0.3685(5) 0.6940(6) 0.4977(3) 0.0662(18) Uani 1 1 d .
H65 H 0.3577 0.6255 0.5072 0.079 Uiso 1 1 calc R
H66 H 0.3272 0.6982 0.4561 0.079 Uiso 1 1 calc R
H67 H 0.3437 0.7390 0.5274 0.079 Uiso 1 1 calc R
C45 C 0.4981(7) 0.7947(6) 0.4543(3) 0.080(2) Uani 1 1 d .
H68 H 0.4367 0.8336 0.4494 0.096 Uiso 1 1 calc R
H69 H 0.4979 0.7562 0.4149 0.096 Uiso 1 1 calc R
H70 H 0.5656 0.8399 0.4682 0.096 Uiso 1 1 calc R
C46 C 0.5391(6) 0.6311(5) 0.4846(3) 0.0674(18) Uani 1 1 d .
H71 H 0.5990 0.6491 0.4653 0.081 Uiso 1 1 calc R
H72 H 0.4844 0.5833 0.4557 0.081 Uiso 1 1 calc R
H73 H 0.5660 0.6009 0.5217 0.081 Uiso 1 1 calc R
C47 C 0.5382(4) 0.7209(4) 0.6170(2) 0.0413(11) Uani 1 1 d .
H74 H 0.4963 0.6574 0.6099 0.050 Uiso 1 1 calc R
C48 C 0.5887(4) 0.7599(3) 0.6766(2) 0.0325(9) Uani 1 1 d .
C49 C 0.5847(4) 0.6965(4) 0.7275(2) 0.0358(10) Uani 1 1 d .
H75 H 0.5402 0.6322 0.7098 0.043 Uiso 1 1 calc R
H76 H 0.6588 0.6820 0.7450 0.043 Uiso 1 1 calc R
C50 C 0.4281(4) 0.7647(4) 0.7559(2) 0.0406(11) Uani 1 1 d .
H77 H 0.3776 0.7030 0.7512 0.049 Uiso 1 1 calc R
H78 H 0.4204 0.7887 0.7152 0.049 Uiso 1 1 calc R
C51 C 0.4004(4) 0.8434(4) 0.8012(2) 0.0410(11) Uani 1 1 d .
H79 H 0.3288 0.8636 0.7838 0.049 Uiso 1 1 calc R
H80 H 0.3964 0.8154 0.8398 0.049 Uiso 1 1 calc R
C52 C 0.4646(4) 0.9930(4) 0.7629(2) 0.0475(13) Uani 1 1 d .
H81 H 0.4934 1.0627 0.7783 0.057 Uiso 1 1 calc R
H82 H 0.3869 0.9886 0.7452 0.057 Uiso 1 1 calc R
H83 H 0.5013 0.9681 0.7313 0.057 Uiso 1 1 calc R
C53 C 0.4714(4) 0.9927(4) 0.8714(2) 0.0435(12) Uani 1 1 d .
H84 H 0.4444 0.9491 0.8983 0.052 Uiso 1 1 calc R
H85 H 0.4203 1.0407 0.8602 0.052 Uiso 1 1 calc R
H86 H 0.5418 1.0286 0.8929 0.052 Uiso 1 1 calc R
C54 C 0.5411(4) 0.6744(4) 0.8253(2) 0.0399(11) Uani 1 1 d .
H87 H 0.4918 0.6128 0.8071 0.048 Uiso 1 1 calc R
H88 H 0.5135 0.7063 0.8596 0.048 Uiso 1 1 calc R
C55 C 0.6519(4) 0.6470(4) 0.8503(2) 0.0359(10) Uani 1 1 d .
C56 C 0.6718(4) 0.5500(4) 0.8432(2) 0.0415(11) Uani 1 1 d .
H89 H 0.6143 0.5004 0.8225 0.050 Uiso 1 1 calc R
C57 C 0.7736(4) 0.5209(4) 0.8651(2) 0.0418(11) Uani 1 1 d .
C58 C 0.7927(5) 0.4123(4) 0.8563(3) 0.0486(13) Uani 1 1 d .
C59 C 0.7675(9) 0.3732(6) 0.7886(4) 0.093(3) Uani 1 1 d .
H90 H 0.6912 0.3457 0.7753 0.112 Uiso 1 1 calc R
H91 H 0.8127 0.3207 0.7816 0.112 Uiso 1 1 calc R
H92 H 0.7822 0.4276 0.7650 0.112 Uiso 1 1 calc R
C60 C 0.7237(8) 0.3535(6) 0.8896(5) 0.110(4) Uani 1 1 d .
H93 H 0.7639 0.3517 0.9318 0.132 Uiso 1 1 calc R
H94 H 0.7040 0.2854 0.8683 0.132 Uiso 1 1 calc R
H95 H 0.6580 0.3850 0.8906 0.132 Uiso 1 1 calc R
C61 C 0.9125(6) 0.3974(6) 0.8812(5) 0.087(2) Uani 1 1 d .
H96 H 0.9520 0.4021 0.8484 0.104 Uiso 1 1 calc R
H97 H 0.9160 0.3317 0.8952 0.104 Uiso 1 1 calc R
H98 H 0.9452 0.4492 0.9157 0.104 Uiso 1 1 calc R
C62 C 0.8554(4) 0.5981(4) 0.8942(2) 0.0415(11) Uani 1 1 d .
H99 H 0.9258 0.5809 0.9090 0.050 Uiso 1 1 calc R
C63 C 0.8401(4) 0.6981(4) 0.9028(2) 0.0382(10) Uani 1 1 d .
C64 C 0.9341(4) 0.7773(4) 0.9357(2) 0.0385(11) Uani 1 1 d .
C65 C 1.0410(5) 0.7352(5) 0.9515(3) 0.0602(16) Uani 1 1 d .
H100 H 1.0508 0.7141 0.9926 0.072 Uiso 1 1 calc R
H101 H 1.1001 0.7864 0.9510 0.072 Uiso 1 1 calc R
H102 H 1.0411 0.6777 0.9213 0.072 Uiso 1 1 calc R
C66 C 0.9098(5) 0.8249(5) 0.9952(3) 0.0552(15) Uani 1 1 d .
H103 H 0.8704 0.8823 0.9869 0.066 Uiso 1 1 calc R
H104 H 0.9777 0.8471 1.0255 0.066 Uiso 1 1 calc R
H105 H 0.8656 0.7759 1.0115 0.066 Uiso 1 1 calc R
C67 C 0.9492(5) 0.8580(5) 0.8940(3) 0.0533(14) Uani 1 1 d .
H106 H 0.9997 0.8390 0.8687 0.064 Uiso 1 1 calc R
H107 H 0.9783 0.9218 0.9195 0.064 Uiso 1 1 calc R
H108 H 0.8794 0.8645 0.8673 0.064 Uiso 1 1 calc R
C68 C 0.7348(4) 0.7237(4) 0.8807(2) 0.0356(10) Uani 1 1 d .
C69 C 0.8138(4) 1.0717(4) 0.8544(3) 0.0477(12) Uani 1 1 d .
H109 H 0.8751 1.0514 0.8828 0.057 Uiso 1 1 calc R
H110 H 0.8158 1.1443 0.8611 0.057 Uiso 1 1 calc R
H111 H 0.8182 1.0509 0.8120 0.057 Uiso 1 1 calc R
C70 C 0.6114(5) 0.7809(5) 1.0146(2) 0.0506(13) Uani 1 1 d .
H112 H 0.5366 0.7623 1.0171 0.061 Uiso 1 1 calc R
H113 H 0.6560 0.8027 1.0559 0.061 Uiso 1 1 calc R
H114 H 0.6389 0.7233 0.9958 0.061 Uiso 1 1 calc R
C71 C 0.3269(6) 0.8769(5) 0.9873(3) 0.0649(17) Uani 1 1 d .
H115 H 0.3195 0.8187 1.0091 0.078 Uiso 1 1 calc R
H116 H 0.4037 0.8987 0.9909 0.078 Uiso 1 1 calc R
H117 H 0.2910 0.8590 0.9438 0.078 Uiso 1 1 calc R
C72 C -0.0669(6) 0.3134(6) 0.6092(3) 0.077(2) Uani 1 1 d .
H118 H -0.1331 0.3352 0.6188 0.092 Uiso 1 1 calc R
H119 H -0.0143 0.3100 0.6475 0.092 Uiso 1 1 calc R
H120 H -0.0837 0.2474 0.5849 0.092 Uiso 1 1 calc R

loop_
_atom_site_aniso_label
_atom_site_aniso_U_11
_atom_site_aniso_U_22
_atom_site_aniso_U_33
_atom_site_aniso_U_23
_atom_site_aniso_U_13
_atom_site_aniso_U_12
Co1 0.0322(4) 0.0356(4) 0.0335(3) 0.0020(3) 0.0095(3) 0.0070(3)
Co2 0.0307(4) 0.0385(4) 0.0325(3) 0.0027(3) 0.0113(2) 0.0062(3)
O1 0.0348(17) 0.0301(16) 0.0346(16) 0.0022(12) 0.0105(13) 0.0050(12)
O2 0.0416(18) 0.0356(18) 0.0336(17) -0.0008(13) 0.0137(14) 0.0052(14)
O3 0.0369(18) 0.0385(18) 0.0348(17) -0.0004(13) 0.0115(13) 0.0003(14)
O4 0.0366(17) 0.0383(18) 0.0332(16) 0.0015(13) 0.0102(13) 0.0083(13)
O5 0.051(2) 0.047(2) 0.0321(17) 0.0012(14) 0.0096(15) 0.0134(16)
O6 0.0416(19) 0.042(2) 0.0443(19) 0.0019(15) 0.0126(15) 0.0048(15)
O7 0.059(2) 0.047(2) 0.047(2) 0.0115(16) 0.0246(17) 0.0140(17)
O8 0.060(2) 0.055(2) 0.047(2) -0.0040(17) 0.0204(18) 0.0092(18)
O9 0.080(3) 0.045(2) 0.044(2) 0.0078(17) -0.0054(19) -0.002(2)
N1 0.0271(19) 0.036(2) 0.039(2) 0.0046(16) 0.0129(15) 0.0062(15)
N2 0.033(2) 0.044(2) 0.043(2) -0.0011(18) 0.0063(17) 0.0075(17)
N3 0.0291(19) 0.043(2) 0.035(2) 0.0052(16) 0.0105(15) 0.0040(16)
N4 0.038(2) 0.050(3) 0.035(2) 0.0009(18) 0.0119(17) 0.0105(18)
C1 0.031(2) 0.031(2) 0.031(2) 0.0070(17) 0.0129(17) 0.0016(17)
C2 0.031(2) 0.033(2) 0.039(2) 0.0046(18) 0.0144(18) 0.0025(17)
C3 0.036(2) 0.034(2) 0.034(2) -0.0008(18) 0.0112(18) 0.0078(18)
C4 0.036(2) 0.043(3) 0.036(2) 0.0018(19) 0.0150(19) 0.0049(19)
C5 0.058(3) 0.041(3) 0.045(3) -0.004(2) 0.022(2) 0.007(2)
C6 0.048(3) 0.052(3) 0.042(3) 0.007(2) 0.017(2) 0.019(2)
C7 0.034(2) 0.033(2) 0.041(2) 0.0034(18) 0.0143(19) 0.0039(18)
C8 0.035(2) 0.030(2) 0.036(2) 0.0040(17) 0.0139(18) -0.0010(18)
C9 0.043(3) 0.044(3) 0.032(2) 0.0023(19) 0.0106(19) 0.004(2)
C10 0.040(3) 0.047(3) 0.039(3) 0.006(2) 0.007(2) 0.004(2)
C11 0.049(3) 0.050(3) 0.040(3) 0.008(2) 0.015(2) 0.002(2)
C12 0.053(3) 0.047(3) 0.040(3) 0.001(2) 0.015(2) 0.001(2)
C13 0.032(2) 0.037(3) 0.040(2) 0.0011(19) 0.0165(19) 0.0011(18)
C14 0.032(2) 0.036(2) 0.035(2) 0.0072(18) 0.0146(18) 0.0067(18)
C15 0.033(2) 0.041(3) 0.038(2) 0.0064(19) 0.0181(19) 0.0036(19)
C16 0.035(2) 0.045(3) 0.042(3) 0.004(2) 0.015(2) 0.009(2)
C17 0.026(2) 0.051(3) 0.056(3) 0.001(2) 0.009(2) 0.006(2)
C18 0.039(3) 0.062(4) 0.061(4) -0.010(3) -0.005(2) 0.014(3)
C19 0.046(3) 0.054(3) 0.049(3) 0.009(2) 0.005(2) 0.015(2)
C20 0.035(2) 0.036(2) 0.031(2) 0.0023(18) 0.0124(18) 0.0012(18)
C21 0.030(2) 0.035(2) 0.033(2) 0.0018(17) 0.0082(17) 0.0029(17)
C22 0.025(2) 0.045(3) 0.034(2) 0.0002(19) 0.0125(17) 0.0025(18)
C23 0.034(2) 0.043(3) 0.033(2) 0.0001(19) 0.0141(18) 0.0027(19)
C24 0.041(3) 0.036(3) 0.046(3) -0.003(2) 0.019(2) 0.003(2)
C25 0.099(5) 0.048(3) 0.050(3) -0.017(3) 0.047(3) -0.013(3)
C26 0.052(3) 0.036(3) 0.043(3) -0.003(2) 0.012(2) 0.001(2)
C27 0.052(3) 0.044(3) 0.070(4) -0.012(3) 0.009(3) 0.013(2)
C28 0.035(2) 0.049(3) 0.033(2) 0.004(2) 0.0126(19) 0.005(2)
C29 0.034(2) 0.042(3) 0.034(2) 0.0006(19) 0.0133(18) -0.0001(19)
C30 0.060(3) 0.041(3) 0.036(3) 0.005(2) 0.021(2) 0.006(2)
C31 0.092(5) 0.042(3) 0.038(3) 0.003(2) 0.025(3) 0.000(3)
C32 0.075(4) 0.045(3) 0.038(3) 0.005(2) 0.016(3) 0.000(3)
C33 0.059(3) 0.059(4) 0.040(3) 0.006(2) 0.027(2) 0.007(3)
C34 0.028(2) 0.035(2) 0.035(2) -0.0009(18) 0.0096(17) 0.0049(17)
C35 0.031(2) 0.041(3) 0.030(2) 0.0009(18) 0.0111(17) 0.0081(18)
C36 0.040(3) 0.042(3) 0.039(3) 0.004(2) 0.019(2) 0.009(2)
C37 0.056(3) 0.041(3) 0.045(3) 0.005(2) 0.022(2) 0.004(2)
C38 0.047(3) 0.042(3) 0.052(3) 0.003(2) 0.021(2) -0.004(2)
C39 0.062(4) 0.046(3) 0.049(3) 0.008(2) 0.022(3) 0.013(3)
C40 0.088(5) 0.043(3) 0.051(3) 0.008(2) 0.031(3) -0.007(3)
C41 0.040(3) 0.054(3) 0.040(3) 0.006(2) 0.018(2) 0.012(2)
C42 0.037(3) 0.053(3) 0.038(3) 0.001(2) 0.012(2) 0.012(2)
C43 0.044(3) 0.061(3) 0.036(3) -0.001(2) 0.011(2) 0.011(2)
C44 0.048(3) 0.095(5) 0.047(3) -0.021(3) 0.008(3) 0.008(3)
C45 0.097(6) 0.095(6) 0.038(3) 0.009(3) -0.002(3) 0.001(4)
C46 0.069(4) 0.082(5) 0.045(3) -0.016(3) 0.002(3) 0.027(3)
C47 0.038(3) 0.052(3) 0.036(2) -0.003(2) 0.015(2) 0.004(2)
C48 0.031(2) 0.038(2) 0.033(2) 0.0051(18) 0.0137(17) 0.0079(18)
C49 0.037(2) 0.036(3) 0.037(2) 0.0024(19) 0.0150(19) 0.0051(19)
C50 0.025(2) 0.053(3) 0.044(3) 0.002(2) 0.0095(19) 0.007(2)
C51 0.029(2) 0.051(3) 0.044(3) 0.002(2) 0.0125(19) 0.008(2)
C52 0.043(3) 0.060(4) 0.043(3) 0.012(2) 0.010(2) 0.020(2)
C53 0.038(3) 0.053(3) 0.045(3) 0.001(2) 0.018(2) 0.018(2)
C54 0.038(3) 0.045(3) 0.037(2) 0.004(2) 0.014(2) 0.000(2)
C55 0.036(2) 0.041(3) 0.033(2) 0.0041(19) 0.0127(18) 0.0029(19)
C56 0.045(3) 0.043(3) 0.036(2) 0.001(2) 0.013(2) -0.003(2)
C57 0.048(3) 0.040(3) 0.042(3) 0.005(2) 0.021(2) 0.009(2)
C58 0.054(3) 0.040(3) 0.056(3) 0.004(2) 0.022(3) 0.007(2)
C59 0.147(8) 0.061(5) 0.075(5) -0.005(4) 0.026(5) 0.037(5)
C60 0.133(8) 0.053(5) 0.190(11) 0.041(5) 0.117(8) 0.034(5)
C61 0.070(5) 0.052(4) 0.144(8) 0.018(4) 0.030(5) 0.018(3)
C62 0.042(3) 0.044(3) 0.042(3) 0.005(2) 0.015(2) 0.012(2)
C63 0.038(3) 0.049(3) 0.032(2) 0.009(2) 0.0148(19) 0.011(2)
C64 0.031(2) 0.048(3) 0.039(3) 0.002(2) 0.0132(19) 0.010(2)
C65 0.040(3) 0.066(4) 0.068(4) -0.007(3) 0.003(3) 0.012(3)
C66 0.050(3) 0.073(4) 0.039(3) -0.008(3) 0.010(2) 0.003(3)
C67 0.039(3) 0.067(4) 0.055(3) 0.011(3) 0.017(2) -0.002(3)
C68 0.035(2) 0.044(3) 0.031(2) 0.0068(19) 0.0133(18) 0.0058(19)
C69 0.046(3) 0.044(3) 0.049(3) -0.002(2) 0.012(2) -0.006(2)
C70 0.055(3) 0.066(4) 0.036(3) 0.018(2) 0.016(2) 0.009(3)
C71 0.070(4) 0.059(4) 0.071(4) -0.009(3) 0.039(3) 0.004(3)
C72 0.072(5) 0.078(5) 0.070(5) 0.020(4) -0.001(4) -0.014(4)

loop_
_atom_type_symbol
_atom_type_description
_atom_type_scat_dispersion_real
_atom_type_scat_dispersion_imag
_atom_type_scat_source
C C 0.0033 0.0016 'International Tables Vol C Tables 4.2.6.8 and 6.1.1.4'
H H 0.0000 0.0000 'International Tables Vol C Tables 4.2.6.8 and 6.1.1.4'
Co Co 0.3494 0.9721 'International Tables Vol C Tables 4.2.6.8 and 6.1.1.4'
N N 0.0061 0.0033 'International Tables Vol C Tables 4.2.6.8 and 6.1.1.4'
O O 0.0106 0.0060 'International Tables Vol C Tables 4.2.6.8 and 6.1.1.4'

loop_
_geom_angle_atom_site_label_1
_geom_angle_atom_site_label_2
_geom_angle_atom_site_label_3
_geom_angle
O2 Co1 O1 126.43(14)
O2 Co1 N2 113.94(16)
O1 Co1 N2 119.62(15)
O2 Co1 N1 93.02(14)
O1 Co1 N1 91.78(14)
N2 Co1 N1 83.47(15)
O2 Co1 O5 82.44(14)
O1 Co1 O5 90.91(13)
N2 Co1 O5 98.35(15)
N1 Co1 O5 175.47(15)
O3 Co2 O4 122.26(14)
O3 Co2 N4 114.50(15)
O4 Co2 N4 123.15(15)
O3 Co2 N3 92.69(14)
O4 Co2 N3 91.75(15)
N4 Co2 N3 82.39(16)
O3 Co2 O6 93.38(14)
O4 Co2 O6 89.80(14)
N4 Co2 O6 89.94(15)
N3 Co2 O6 171.70(14)
C1 O1 Co1 121.7(3)
C34 O2 Co1 127.0(3)
C35 O3 Co2 127.4(3)
C68 O4 Co2 121.8(3)
Co1 O5 H121 128.0
Co1 O5 H122 117.8
H121 O5 H122 105.5
C69 O6 Co2 123.0(3)
C15 N1 C16 110.6(4)
C15 N1 C20 109.6(4)
C16 N1 C20 111.7(4)
C15 N1 Co1 109.7(3)
C16 N1 Co1 106.2(3)
C20 N1 Co1 109.0(3)
C18 N2 C19 108.3(4)
C18 N2 C17 110.9(4)
C19 N2 C17 109.6(4)
C18 N2 Co1 112.0(3)
C19 N2 Co1 108.7(3)
C17 N2 Co1 107.2(3)
C50 N3 C49 112.2(4)
C50 N3 C54 108.8(4)
C49 N3 C54 108.8(4)
C50 N3 Co2 108.1(3)
C49 N3 Co2 109.8(3)
C54 N3 Co2 109.2(3)
C51 N4 C53 108.3(4)
C51 N4 C52 109.4(4)
C53 N4 C52 108.5(4)
C51 N4 Co2 108.2(3)
C53 N4 Co2 115.4(3)
C52 N4 Co2 106.9(3)
O1 C1 C14 118.6(4)
O1 C1 C2 122.3(4)
C14 C1 C2 119.1(4)
C7 C2 C1 117.6(4)
C7 C2 C3 120.5(4)
C1 C2 C3 121.9(4)
C5 C3 C6 107.1(4)
C5 C3 C4 109.9(4)
C6 C3 C4 107.2(4)
C5 C3 C2 109.4(4)
C6 C3 C2 112.5(4)
C4 C3 C2 110.7(4)
C3 C4 H1 109.5
C3 C4 H2 109.5
H1 C4 H2 109.5
C3 C4 H3 109.5
H1 C4 H3 109.5
H2 C4 H3 109.5
C3 C5 H4 109.5
C3 C5 H5 109.5
H4 C5 H5 109.5
C3 C5 H6 109.5
H4 C5 H6 109.5
H5 C5 H6 109.5
C3 C6 H7 109.5
C3 C6 H8 109.5
H7 C6 H8 109.5
C3 C6 H9 109.5
H7 C6 H9 109.5
H8 C6 H9 109.5
C8 C7 C2 124.4(4)
C8 C7 H10 117.8
C2 C7 H10 117.8
C7 C8 C13 116.9(4)
C7 C8 C9 123.2(4)
C13 C8 C9 119.9(4)
C10 C9 C8 113.5(4)
C10 C9 C11 108.8(4)
C8 C9 C11 109.6(4)
C10 C9 C12 108.1(4)
C8 C9 C12 109.2(4)
C11 C9 C12 107.6(4)
C9 C10 H11 109.5
C9 C10 H12 109.5
H11 C10 H12 109.5
C9 C10 H13 109.5
H11 C10 H13 109.5
H12 C10 H13 109.5
C9 C11 H14 109.5
C9 C11 H15 109.5
H14 C11 H15 109.5
C9 C11 H16 109.5
H14 C11 H16 109.5
H15 C11 H16 109.5
C9 C12 H17 109.5
C9 C12 H18 109.5
H17 C12 H18 109.5
C9 C12 H19 109.5
H17 C12 H19 109.5
H18 C12 H19 109.5
C8 C13 C14 121.3(4)
C8 C13 H20 119.4
C14 C13 H20 119.4
C13 C14 C1 120.8(4)
C13 C14 C15 119.6(4)
C1 C14 C15 119.6(4)
N1 C15 C14 112.7(4)
N1 C15 H21 109.0
C14 C15 H21 109.0
N1 C15 H22 109.0
C14 C15 H22 109.0
H21 C15 H22 107.8
N1 C16 C17 109.5(4)
N1 C16 H23 109.8
C17 C16 H23 109.8
N1 C16 H24 109.8
C17 C16 H24 109.8
H23 C16 H24 108.2
N2 C17 C16 110.7(4)
N2 C17 H25 109.5
C16 C17 H25 109.5
N2 C17 H26 109.5
C16 C17 H26 109.5
H25 C17 H26 108.1
N2 C18 H27 109.5
N2 C18 H28 109.5
H27 C18 H28 109.5
N2 C18 H29 109.5
H27 C18 H29 109.5
H28 C18 H29 109.5
N2 C19 H30 109.5
N2 C19 H31 109.5
H30 C19 H31 109.5
N2 C19 H32 109.5
H30 C19 H32 109.5
H31 C19 H32 109.5
N1 C20 C21 114.8(4)
N1 C20 H33 108.6
C21 C20 H33 108.6
N1 C20 H34 108.6
C21 C20 H34 108.6
H33 C20 H34 107.5
C34 C21 C22 120.9(4)
C34 C21 C20 120.2(4)
C22 C21 C20 118.6(4)
C23 C22 C21 122.0(4)
C23 C22 H35 119.0
C21 C22 H35 119.0
C22 C23 C28 116.6(4)
C22 C23 C24 124.0(4)
C28 C23 C24 119.4(4)
C25 C24 C26 108.8(5)
C25 C24 C27 109.0(5)
C26 C24 C27 107.7(5)
C25 C24 C23 111.1(4)
C26 C24 C23 109.0(4)
C27 C24 C23 111.3(4)
C24 C25 H36 109.5
C24 C25 H37 109.5
H36 C25 H37 109.5
C24 C25 H38 109.5
H36 C25 H38 109.5
H37 C25 H38 109.5
C24 C26 H39 109.5
C24 C26 H40 109.5
H39 C26 H40 109.5
C24 C26 H41 109.5
H39 C26 H41 109.5
H40 C26 H41 109.5
C24 C27 H42 109.5
C24 C27 H43 109.5
H42 C27 H43 109.5
C24 C27 H44 109.5
H42 C27 H44 109.5
H43 C27 H44 109.5
C29 C28 C23 123.7(5)
C29 C28 H45 118.2
C23 C28 H45 118.2
C28 C29 C34 117.9(4)
C28 C29 C30 119.7(4)
C34 C29 C30 122.4(4)
C33 C30 C32 110.9(5)
C33 C30 C31 107.7(5)
C32 C30 C31 107.2(5)
C33 C30 C29 109.3(4)
C32 C30 C29 109.8(4)
C31 C30 C29 111.9(4)
C30 C31 H46 109.5
C30 C31 H47 109.5
H46 C31 H47 109.5
C30 C31 H48 109.5
H46 C31 H48 109.5
H47 C31 H48 109.5
C30 C32 H49 109.5
C30 C32 H50 109.5
H49 C32 H50 109.5
C30 C32 H51 109.5
H49 C32 H51 109.5
H50 C32 H51 109.5
C30 C33 H52 109.5
C30 C33 H53 109.5
H52 C33 H53 109.5
C30 C33 H54 109.5
H52 C33 H54 109.5
H53 C33 H54 109.5
O2 C34 C21 120.9(4)
O2 C34 C29 120.2(4)
C21 C34 C29 118.9(4)
O3 C35 C36 121.5(4)
O3 C35 C48 120.9(4)
C36 C35 C48 117.6(4)
C41 C36 C35 118.7(5)
C41 C36 C37 121.3(5)
C35 C36 C37 120.1(4)
C40 C37 C36 112.1(5)
C40 C37 C38 107.0(5)
C36 C37 C38 110.6(4)
C40 C37 C39 107.0(5)
C36 C37 C39 110.1(4)
C38 C37 C39 109.9(5)
C37 C38 H55 109.5
C37 C38 H56 109.5
H55 C38 H56 109.5
C37 C38 H57 109.5
H55 C38 H57 109.5
H56 C38 H57 109.5
C37 C39 H58 109.5
C37 C39 H59 109.5
H58 C39 H59 109.5
C37 C39 H60 109.5
H58 C39 H60 109.5
H59 C39 H60 109.5
C37 C40 H61 109.5
C37 C40 H62 109.5
H61 C40 H62 109.5
C37 C40 H63 109.5
H61 C40 H63 109.5
H62 C40 H63 109.5
C42 C41 C36 124.0(5)
C42 C41 H64 118.0
C36 C41 H64 118.0
C47 C42 C41 116.4(5)
C47 C42 C43 120.4(5)
C41 C42 C43 123.2(5)
C45 C43 C46 108.4(5)
C45 C43 C44 108.0(5)
C46 C43 C44 108.3(5)
C45 C43 C42 112.4(5)
C46 C43 C42 109.1(5)
C44 C43 C42 110.6(4)
C43 C44 H65 109.5
C43 C44 H66 109.5
H65 C44 H66 109.5
C43 C44 H67 109.5
H65 C44 H67 109.5
H66 C44 H67 109.5
C43 C45 H68 109.5
C43 C45 H69 109.5
H68 C45 H69 109.5
C43 C45 H70 109.5
H68 C45 H70 109.5
H69 C45 H70 109.5
C43 C46 H71 109.5
C43 C46 H72 109.5
H71 C46 H72 109.5
C43 C46 H73 109.5
H71 C46 H73 109.5
H72 C46 H73 109.5
C48 C47 C42 122.3(5)
C48 C47 H74 118.8
C42 C47 H74 118.8
C47 C48 C35 120.9(4)
C47 C48 C49 119.0(4)
C35 C48 C49 120.0(4)
N3 C49 C48 113.8(4)
N3 C49 H75 108.8
C48 C49 H75 108.8
N3 C49 H76 108.8
C48 C49 H76 108.8
H75 C49 H76 107.7
N3 C50 C51 110.0(4)
N3 C50 H77 109.7
C51 C50 H77 109.7
N3 C50 H78 109.7
C51 C50 H78 109.7
H77 C50 H78 108.2
N4 C51 C50 110.4(4)
N4 C51 H79 109.6
C50 C51 H79 109.6
N4 C51 H80 109.6
C50 C51 H80 109.6
H79 C51 H80 108.1
N4 C52 H81 109.5
N4 C52 H82 109.5
H81 C52 H82 109.5
N4 C52 H83 109.5
H81 C52 H83 109.5
H82 C52 H83 109.5
N4 C53 H84 109.5
N4 C53 H85 109.5
H84 C53 H85 109.5
N4 C53 H86 109.5
H84 C53 H86 109.5
H85 C53 H86 109.5
N3 C54 C55 112.9(4)
N3 C54 H87 109.0
C55 C54 H87 109.0
N3 C54 H88 109.0
C55 C54 H88 109.0
H87 C54 H88 107.8
C56 C55 C68 121.0(5)
C56 C55 C54 120.3(4)
C68 C55 C54 118.7(4)
C55 C56 C57 122.5(5)
C55 C56 H89 118.8
C57 C56 H89 118.8
C56 C57 C62 115.8(5)
C56 C57 C58 121.0(5)
C62 C57 C58 123.2(5)
C60 C58 C59 111.1(7)
C60 C58 C57 108.8(5)
C59 C58 C57 110.2(5)
C60 C58 C61 108.7(6)
C59 C58 C61 105.6(6)
C57 C58 C61 112.4(5)
C58 C59 H90 109.5
C58 C59 H91 109.5
H90 C59 H91 109.5
C58 C59 H92 109.5
H90 C59 H92 109.5
H91 C59 H92 109.5
C58 C60 H93 109.5
C58 C60 H94 109.5
H93 C60 H94 109.5
C58 C60 H95 109.5
H93 C60 H95 109.5
H94 C60 H95 109.5
C58 C61 H96 109.5
C58 C61 H97 109.5
H96 C61 H97 109.5
C58 C61 H98 109.5
H96 C61 H98 109.5
H97 C61 H98 109.5
C63 C62 C57 124.3(5)
C63 C62 H99 117.8
C57 C62 H99 117.8
C62 C63 C68 117.8(5)
C62 C63 C64 120.7(4)
C68 C63 C64 121.5(4)
C65 C64 C66 108.4(5)
C65 C64 C63 112.9(4)
C66 C64 C63 109.4(4)
C65 C64 C67 106.7(5)
C66 C64 C67 109.6(5)
C63 C64 C67 109.9(4)
C64 C65 H100 109.5
C64 C65 H101 109.5
H100 C65 H101 109.5
C64 C65 H102 109.5
H100 C65 H102 109.5
H101 C65 H102 109.5
C64 C66 H103 109.5
C64 C66 H104 109.5
H103 C66 H104 109.5
C64 C66 H105 109.5
H103 C66 H105 109.5
H104 C66 H105 109.5
C64 C67 H106 109.5
C64 C67 H107 109.5
H106 C67 H107 109.5
C64 C67 H108 109.5
H106 C67 H108 109.5
H107 C67 H108 109.5
O4 C68 C55 119.5(4)
O4 C68 C63 122.0(4)
C55 C68 C63 118.6(5)
O6 C69 H109 109.5
O6 C69 H110 109.5
H109 C69 H110 109.5
O6 C69 H111 109.5
H109 C69 H111 109.5
H110 C69 H111 109.5
O7 C70 H112 109.5
O7 C70 H113 109.5
H112 C70 H113 109.5
O7 C70 H114 109.5
H112 C70 H114 109.5
H113 C70 H114 109.5
O8 C71 H115 109.5
O8 C71 H116 109.5
H115 C71 H116 109.5
O8 C71 H117 109.5
H115 C71 H117 109.5
H116 C71 H117 109.5
O9 C72 H118 109.5
O9 C72 H119 109.5
H118 C72 H119 109.5
O9 C72 H120 109.5
H118 C72 H120 109.5
H119 C72 H120 109.5

loop_
_geom_bond_atom_site_label_1
_geom_bond_atom_site_label_2
_geom_bond_distance
Co1 O2 1.932(3)
Co1 O1 1.968(3)
Co1 N2 2.131(4)
Co1 N1 2.136(4)
Co1 O5 2.163(4)
Co2 O3 1.928(3)
Co2 O4 1.961(3)
Co2 N4 2.129(4)
Co2 N3 2.147(4)
Co2 O6 2.165(4)
O1 C1 1.349(5)
O2 C34 1.345(5)
O3 C35 1.321(5)
O4 C68 1.348(6)
O5 H121 1.0079
O5 H122 1.0906
O6 C69 1.432(6)
O7 C70 1.415(6)
O8 C71 1.425(7)
O9 C72 1.414(8)
N1 C15 1.475(6)
N1 C16 1.486(6)
N1 C20 1.489(6)
N2 C18 1.478(7)
N2 C19 1.478(7)
N2 C17 1.479(7)
N3 C50 1.474(6)
N3 C49 1.486(6)
N3 C54 1.489(6)
N4 C51 1.482(7)
N4 C53 1.487(6)
N4 C52 1.492(7)
C1 C14 1.408(6)
C1 C2 1.412(6)
C2 C7 1.394(7)
C2 C3 1.541(6)
C3 C5 1.525(7)
C3 C6 1.532(7)
C3 C4 1.538(7)
C4 H1 0.9800
C4 H2 0.9800
C4 H3 0.9800
C5 H4 0.9800
C5 H5 0.9800
C5 H6 0.9800
C6 H7 0.9800
C6 H8 0.9800
C6 H9 0.9800
C7 C8 1.390(6)
C7 H10 0.9500
C8 C13 1.391(7)
C8 C9 1.532(7)
C9 C10 1.519(7)
C9 C11 1.536(7)
C9 C12 1.548(7)
C10 H11 0.9800
C10 H12 0.9800
C10 H13 0.9800
C11 H14 0.9800
C11 H15 0.9800
C11 H16 0.9800
C12 H17 0.9800
C12 H18 0.9800
C12 H19 0.9800
C13 C14 1.391(7)
C13 H20 0.9500
C14 C15 1.505(6)
C15 H21 0.9900
C15 H22 0.9900
C16 C17 1.517(7)
C16 H23 0.9900
C16 H24 0.9900
C17 H25 0.9900
C17 H26 0.9900
C18 H27 0.9800
C18 H28 0.9800
C18 H29 0.9800
C19 H30 0.9800
C19 H31 0.9800
C19 H32 0.9800
C20 C21 1.521(6)
C20 H33 0.9900
C20 H34 0.9900
C21 C34 1.394(6)
C21 C22 1.396(6)
C22 C23 1.373(7)
C22 H35 0.9500
C23 C28 1.402(6)
C23 C24 1.542(7)
C24 C25 1.515(7)
C24 C26 1.524(7)
C24 C27 1.537(8)
C25 H36 0.9800
C25 H37 0.9800
C25 H38 0.9800
C26 H39 0.9800
C26 H40 0.9800
C26 H41 0.9800
C27 H42 0.9800
C27 H43 0.9800
C27 H44 0.9800
C28 C29 1.400(7)
C28 H45 0.9500
C29 C34 1.411(7)
C29 C30 1.535(6)
C30 C33 1.523(8)
C30 C32 1.530(8)
C30 C31 1.532(8)
C31 H46 0.9800
C31 H47 0.9800
C31 H48 0.9800
C32 H49 0.9800
C32 H50 0.9800
C32 H51 0.9800
C33 H52 0.9800
C33 H53 0.9800
C33 H54 0.9800
C35 C36 1.413(7)
C35 C48 1.420(7)
C36 C41 1.394(7)
C36 C37 1.528(7)
C37 C40 1.525(7)
C37 C38 1.540(8)
C37 C39 1.547(7)
C38 H55 0.9800
C38 H56 0.9800
C38 H57 0.9800
C39 H58 0.9800
C39 H59 0.9800
C39 H60 0.9800
C40 H61 0.9800
C40 H62 0.9800
C40 H63 0.9800
C41 C42 1.387(8)
C41 H64 0.9500
C42 C47 1.385(7)
C42 C43 1.540(7)
C43 C45 1.517(9)
C43 C46 1.521(8)
C43 C44 1.535(8)
C44 H65 0.9800
C44 H66 0.9800
C44 H67 0.9800
C45 H68 0.9800
C45 H69 0.9800
C45 H70 0.9800
C46 H71 0.9800
C46 H72 0.9800
C46 H73 0.9800
C47 C48 1.380(7)
C47 H74 0.9500
C48 C49 1.508(6)
C49 H75 0.9900
C49 H76 0.9900
C50 C51 1.518(7)
C50 H77 0.9900
C50 H78 0.9900
C51 H79 0.9900
C51 H80 0.9900
C52 H81 0.9800
C52 H82 0.9800
C52 H83 0.9800
C53 H84 0.9800
C53 H85 0.9800
C53 H86 0.9800
C54 C55 1.503(7)
C54 H87 0.9900
C54 H88 0.9900
C55 C56 1.366(7)
C55 C68 1.417(7)
C56 C57 1.398(7)
C56 H89 0.9500
C57 C62 1.406(7)
C57 C58 1.518(7)
C58 C60 1.498(9)
C58 C59 1.512(9)
C58 C61 1.553(9)
C59 H90 0.9800
C59 H91 0.9800
C59 H92 0.9800
C60 H93 0.9800
C60 H94 0.9800
C60 H95 0.9800
C61 H96 0.9800
C61 H97 0.9800
C61 H98 0.9800
C62 C63 1.390(7)
C62 H99 0.9500
C63 C68 1.420(7)
C63 C64 1.535(7)
C64 C65 1.517(7)
C64 C66 1.528(7)
C64 C67 1.538(8)
C65 H100 0.9800
C65 H101 0.9800
C65 H102 0.9800
C66 H103 0.9800
C66 H104 0.9800
C66 H105 0.9800
C67 H106 0.9800
C67 H107 0.9800
C67 H108 0.9800
C69 H109 0.9800
C69 H110 0.9800
C69 H111 0.9800
C70 H112 0.9800
C70 H113 0.9800
C70 H114 0.9800
C71 H115 0.9800
C71 H116 0.9800
C71 H117 0.9800
C72 H118 0.9800
C72 H119 0.9800
C72 H120 0.9800
